data_7709334
loop_
_publ_author_name
'Gr\"utzmacher, Hansj\"org'
'Le Corre, Gr\'egoire'

_publ_section_title
;
 Simple conversion of trisodium phosphide, Na3P, into silyl- and
 cyanophosphides and structure of a terminal silver phosphide
;
_journal_name_full 'Dalton Transactions'
_journal_paper_doi 10.1039/D1DT04223H
_journal_year 2022
_chemical_formula_moiety '0.25(C41 H39 O P Si2)'
_chemical_formula_sum 'C10.25 H9.75 O0.25 P0.25 Si0.5'
_chemical_formula_weight 158.72
_chemical_melting_point 597
_chemical_name_systematic (Z)-2,2-dimethyl-1-((triphenylsilyl)oxy)propylidene)(triphenylsilyl)
_chemical_properties_physical Air-sensitive
_space_group_crystal_system orthorhombic
_space_group_IT_number 33
_space_group_name_Hall 'P 2c -2n'
_space_group_name_H-M_alt 'P n a 21'
_atom_sites_solution_hydrogens geom
_audit_creation_date 2021-08-11
_audit_creation_method
;
Olex2 1.2
(compiled 2018.05.29 svn.r3508 for OlexSys, GUI svn.r5506)
;
_audit_update_record
;
2021-12-06 deposited with the CCDC.	2022-01-19 downloaded from the CCDC.
;
_cell_angle_alpha 90
_cell_angle_beta 90
_cell_angle_gamma 90
_cell_formula_units_Z 16
_cell_length_a 23.112(2)
_cell_length_b 13.4449(12)
_cell_length_c 11.1997(10)
_cell_measurement_reflns_used 9835
_cell_measurement_temperature 100(2)
_cell_measurement_theta_max 26.45
_cell_measurement_theta_min 2.32
_cell_volume 3480.2(5)
_computing_cell_refinement 'SAINT V8.38A (?, 2016)'
_computing_data_reduction 'SAINT V8.38A (?, 2016)'
_computing_molecular_graphics 'Olex2 (Dolomanov et al., 2009)'
_computing_publication_material 'Olex2 (Dolomanov et al., 2009)'
_computing_structure_refinement 'XL (Sheldrick, 2008)'
_computing_structure_solution 'ShelXT (Sheldrick, 2015)'
_diffrn_ambient_temperature 100.0
_diffrn_measured_fraction_theta_full 0.997
_diffrn_measured_fraction_theta_max 0.997
_diffrn_measurement_device_type 'Bruker APEX-II CCD'
_diffrn_measurement_method '\f and \w scans'
_diffrn_radiation_type MoK\a
_diffrn_radiation_wavelength 0.71073
_diffrn_reflns_av_R_equivalents 0.1415
_diffrn_reflns_av_unetI/netI 0.0486
_diffrn_reflns_Laue_measured_fraction_full 0.997
_diffrn_reflns_Laue_measured_fraction_max 0.997
_diffrn_reflns_limit_h_max 28
_diffrn_reflns_limit_h_min -28
_diffrn_reflns_limit_k_max 16
_diffrn_reflns_limit_k_min -16
_diffrn_reflns_limit_l_max 14
_diffrn_reflns_limit_l_min -14
_diffrn_reflns_number 88609
_diffrn_reflns_point_group_measured_fraction_full 0.997
_diffrn_reflns_point_group_measured_fraction_max 0.993
_diffrn_reflns_theta_full 25.242
_diffrn_reflns_theta_max 26.526
_diffrn_reflns_theta_min 2.324
_diffrn_standards_number 0
_exptl_absorpt_coefficient_mu 0.179
_exptl_absorpt_correction_T_max 0.7454
_exptl_absorpt_correction_T_min 0.6058
_exptl_absorpt_correction_type none
_exptl_absorpt_process_details
'SADABS-2016/2 (Bruker,2016/2) was used for absorption correction. wR2(int) was 0.1199 before and 0.0989 after correction. The Ratio of minimum to maximum transmission is 0.8127. The \l/2 correction factor is Not present.'
_exptl_crystal_colour 'clear colourless'
_exptl_crystal_colour_lustre clear
_exptl_crystal_colour_primary colourless
_exptl_crystal_density_diffrn 1.212
_exptl_crystal_description block
_exptl_crystal_F_000 1344
_exptl_crystal_recrystallization_method 'Re-crystallisation from solvent: n-hexane'
_exptl_crystal_size_max 0.6
_exptl_crystal_size_mid 0.3
_exptl_crystal_size_min 0.15
_refine_diff_density_max 0.331
_refine_diff_density_min -0.378
_refine_diff_density_rms 0.046
_refine_ls_abs_structure_details
;
 Flack x determined using 3105 quotients [(I+)-(I-)]/[(I+)+(I-)]
 (Parsons, Flack and Wagner, Acta Cryst. B69 (2013) 249-259).
;
_refine_ls_abs_structure_Flack 0.03(3)
_refine_ls_extinction_method none
_refine_ls_goodness_of_fit_ref 1.064
_refine_ls_hydrogen_treatment constr
_refine_ls_matrix_type full
_refine_ls_number_parameters 409
_refine_ls_number_reflns 7179
_refine_ls_number_restraints 1
_refine_ls_restrained_S_all 1.064
_refine_ls_R_factor_all 0.0363
_refine_ls_R_factor_gt 0.0328
_refine_ls_shift/su_max 0.001
_refine_ls_shift/su_mean 0.000
_refine_ls_structure_factor_coef Fsqd
_refine_ls_weighting_details 'w=1/[\s^2^(Fo^2^)+(0.0366P)^2^+0.9026P] where P=(Fo^2^+2Fc^2^)/3'
_refine_ls_weighting_scheme calc
_refine_ls_wR_factor_gt 0.0799
_refine_ls_wR_factor_ref 0.0852
_reflns_Friedel_coverage 0.893
_reflns_Friedel_fraction_full 0.998
_reflns_Friedel_fraction_max 0.990
_reflns_number_gt 6810
_reflns_number_total 7179
_reflns_threshold_expression 'I > 2\s(I)'
_cod_data_source_file d1dt04223h2.cif
_cod_data_source_block tbucoptps
_cod_original_cell_volume 3480.1(5)
_cod_original_formula_sum 'C10.25 H9.75 O0.25 P0.25 Si0.50'
_cod_database_code 7709334
_shelx_shelxl_version_number 2018/3
_shelx_space_group_comment
;
The symmetry employed for this shelxl refinement is uniquely defined
by the following loop, which should always be used as a source of
symmetry information in preference to the above space-group names.
They are only intended as comments.
;
_shelx_estimated_absorpt_t_max 0.974
_shelx_estimated_absorpt_t_min 0.900
_olex2_refinement_description
;
1. Fixed Uiso
 At 1.2 times of:
  All C(H) groups
 At 1.5 times of:
  All C(H,H,H) groups
2.a Aromatic/amide H refined with riding coordinates:
 C23(H23), C11(H11), C37(H37), C7(H7), C17(H17), C21(H21), C25(H25), C22(H22),
 C16(H16), C15(H15), C13(H13), C41(H41), C35(H35), C27(H27), C28(H28), C33(H33),
  C40(H40), C38(H38), C34(H34), C26(H26), C10(H10), C14(H14), C9(H9), C19(H19),
 C29(H29), C8(H8), C39(H39), C31(H31), C20(H20), C32(H32)
2.b Idealised Me refined as rotating group:
 C3(H3A,H3B,H3C), C5(H5A,H5B,H5C), C4(H4A,H4B,H4C)
;
_olex2_submission_special_instructions 'No special instructions were received'

loop_
_space_group_symop_operation_xyz
'x, y, z'
'-x, -y, z+1/2'
'x+1/2, -y+1/2, z'
'-x+1/2, y+1/2, z+1/2'

loop_
_atom_site_label
_atom_site_type_symbol
_atom_site_fract_x
_atom_site_fract_y
_atom_site_fract_z
_atom_site_U_iso_or_equiv
_atom_site_adp_type
_atom_site_occupancy
_atom_site_site_symmetry_order
_atom_site_calc_flag
_atom_site_refinement_flags_posn
_atom_site_refinement_flags_adp
_atom_site_refinement_flags_occupancy
_atom_site_disorder_assembly
_atom_site_disorder_group
P1 P 0.22945(3) 0.65074(5) 0.53515(6) 0.01988(14) Uani 1 1 d . . . . .
Si1 Si 0.37154(3) 0.62845(5) 0.47782(6) 0.01706(15) Uani 1 1 d . . . . .
Si2 Si 0.13643(3) 0.59665(5) 0.53414(6) 0.01744(14) Uani 1 1 d . . . . .
O1 O 0.33303(8) 0.59679(14) 0.59800(16) 0.0221(4) Uani 1 1 d . . . . .
C36 C 0.38210(10) 0.76612(18) 0.4761(2) 0.0198(5) Uani 1 1 d . . . . .
C23 C 0.09891(12) 0.7693(2) 0.4086(2) 0.0239(5) Uani 1 1 d . . . . .
H23 H 0.111586 0.803537 0.478060 0.029 Uiso 1 1 calc R . . . .
C11 C 0.11995(12) 0.69007(19) 0.7624(2) 0.0227(5) Uani 1 1 d . . . . .
H11 H 0.160419 0.702283 0.759867 0.027 Uiso 1 1 calc R . . . .
C2 C 0.27111(11) 0.4924(2) 0.7074(2) 0.0202(5) Uani 1 1 d . . . . .
C24 C 0.33636(10) 0.5796(2) 0.3399(2) 0.0190(5) Uani 1 1 d . . . . .
C12 C 0.13067(11) 0.4593(2) 0.5027(2) 0.0196(5) Uani 1 1 d . . . . .
C37 C 0.35356(11) 0.8293(2) 0.5548(2) 0.0255(6) Uani 1 1 d . . . . .
H37 H 0.325396 0.802942 0.607892 0.031 Uiso 1 1 calc R . . . .
C7 C 0.03390(11) 0.6227(2) 0.6739(2) 0.0222(5) Uani 1 1 d . . . . .
H7 H 0.014850 0.589146 0.610404 0.027 Uiso 1 1 calc R . . . .
C17 C 0.16521(11) 0.4179(2) 0.4127(2) 0.0229(5) Uani 1 1 d . . . . .
H17 H 0.189358 0.459955 0.366179 0.028 Uiso 1 1 calc R . . . .
C3 C 0.21079(12) 0.4790(2) 0.7610(3) 0.0303(6) Uani 1 1 d . . . . .
H3A H 0.198647 0.540986 0.799528 0.046 Uiso 1 1 calc GR . . . .
H3B H 0.211713 0.425378 0.820261 0.046 Uiso 1 1 calc GR . . . .
H3C H 0.183344 0.461905 0.697510 0.046 Uiso 1 1 calc GR . . . .
C6 C 0.09412(11) 0.63836(19) 0.6687(2) 0.0195(5) Uani 1 1 d . . . . .
C30 C 0.44377(11) 0.57085(19) 0.5079(2) 0.0192(5) Uani 1 1 d . . . . .
C21 C 0.05552(12) 0.7739(2) 0.2141(3) 0.0287(6) Uani 1 1 d . . . . .
H21 H 0.038674 0.810379 0.150276 0.034 Uiso 1 1 calc R . . . .
C18 C 0.10560(11) 0.6657(2) 0.4020(2) 0.0195(5) Uani 1 1 d . . . . .
C25 C 0.32858(11) 0.4766(2) 0.3222(2) 0.0236(5) Uani 1 1 d . . . . .
H25 H 0.342677 0.431194 0.380317 0.028 Uiso 1 1 calc R . . . .
C22 C 0.07405(12) 0.8228(2) 0.3154(3) 0.0274(6) Uani 1 1 d . . . . .
H22 H 0.069850 0.892853 0.321621 0.033 Uiso 1 1 calc R . . . .
C16 C 0.16463(12) 0.3161(2) 0.3906(2) 0.0252(6) Uani 1 1 d . . . . .
H16 H 0.188024 0.288973 0.328876 0.030 Uiso 1 1 calc R . . . .
C15 C 0.12978(12) 0.2542(2) 0.4589(2) 0.0257(6) Uani 1 1 d . . . . .
H15 H 0.129562 0.184631 0.444228 0.031 Uiso 1 1 calc R . . . .
C13 C 0.09559(11) 0.3959(2) 0.5693(2) 0.0224(5) Uani 1 1 d . . . . .
H13 H 0.071437 0.422579 0.630010 0.027 Uiso 1 1 calc R . . . .
C41 C 0.42367(12) 0.8073(2) 0.3995(2) 0.0261(6) Uani 1 1 d . . . . .
H41 H 0.444286 0.765205 0.346235 0.031 Uiso 1 1 calc R . . . .
C1 C 0.27549(10) 0.5768(2) 0.6164(2) 0.0190(5) Uani 1 1 d . . . . .
C35 C 0.47758(12) 0.6114(2) 0.5996(2) 0.0242(6) Uani 1 1 d . . . . .
H35 H 0.463010 0.665760 0.644746 0.029 Uiso 1 1 calc R . . . .
C27 C 0.27956(12) 0.5059(3) 0.1366(2) 0.0295(6) Uani 1 1 d . . . . .
H27 H 0.260482 0.481029 0.067610 0.035 Uiso 1 1 calc R . . . .
C28 C 0.28624(12) 0.6074(3) 0.1522(3) 0.0306(6) Uani 1 1 d . . . . .
H28 H 0.271346 0.652242 0.094335 0.037 Uiso 1 1 calc R . . . .
C33 C 0.55378(12) 0.4938(2) 0.5618(3) 0.0298(6) Uani 1 1 d . . . . .
H33 H 0.590790 0.467343 0.580641 0.036 Uiso 1 1 calc R . . . .
C40 C 0.43518(13) 0.9087(2) 0.4002(3) 0.0316(7) Uani 1 1 d . . . . .
H40 H 0.463083 0.935708 0.347042 0.038 Uiso 1 1 calc R . . . .
C38 C 0.36581(13) 0.9307(2) 0.5568(3) 0.0330(7) Uani 1 1 d . . . . .
H38 H 0.346563 0.972964 0.611991 0.040 Uiso 1 1 calc R . . . .
C34 C 0.53229(12) 0.5734(2) 0.6257(3) 0.0284(6) Uani 1 1 d . . . . .
H34 H 0.554795 0.602329 0.687570 0.034 Uiso 1 1 calc R . . . .
C26 C 0.30075(12) 0.4406(2) 0.2217(3) 0.0279(6) Uani 1 1 d . . . . .
H26 H 0.296176 0.370920 0.210990 0.033 Uiso 1 1 calc R . . . .
C10 C 0.08825(13) 0.7243(2) 0.8595(2) 0.0266(6) Uani 1 1 d . . . . .
H10 H 0.106781 0.759391 0.922362 0.032 Uiso 1 1 calc R . . . .
C14 C 0.09547(12) 0.2933(2) 0.5481(3) 0.0262(6) Uani 1 1 d . . . . .
H14 H 0.071815 0.250687 0.594930 0.031 Uiso 1 1 calc R . . . .
C9 C 0.02886(13) 0.7063(2) 0.8633(3) 0.0281(6) Uani 1 1 d . . . . .
H9 H 0.006782 0.728910 0.929529 0.034 Uiso 1 1 calc R . . . .
C19 C 0.08618(13) 0.6184(2) 0.2988(3) 0.0278(6) Uani 1 1 d . . . . .
H19 H 0.089842 0.548225 0.291919 0.033 Uiso 1 1 calc R . . . .
C5 C 0.29035(15) 0.3954(2) 0.6460(3) 0.0319(6) Uani 1 1 d . . . . .
H5A H 0.289697 0.340874 0.704017 0.048 Uiso 1 1 calc GR . . . .
H5B H 0.329694 0.403481 0.614818 0.048 Uiso 1 1 calc GR . . . .
H5C H 0.263909 0.380183 0.580086 0.048 Uiso 1 1 calc GR . . . .
C29 C 0.31465(12) 0.6437(2) 0.2523(2) 0.0248(6) Uani 1 1 d . . . . .
H29 H 0.319451 0.713409 0.261532 0.030 Uiso 1 1 calc R . . . .
C8 C 0.00213(12) 0.6562(2) 0.7718(3) 0.0266(6) Uani 1 1 d . . . . .
H8 H -0.038346 0.644164 0.775224 0.032 Uiso 1 1 calc R . . . .
C39 C 0.40594(13) 0.9699(2) 0.4784(3) 0.0335(7) Uani 1 1 d . . . . .
H39 H 0.413426 1.039426 0.478294 0.040 Uiso 1 1 calc R . . . .
C31 C 0.46662(11) 0.4913(2) 0.4438(2) 0.0244(6) Uani 1 1 d . . . . .
H31 H 0.444656 0.462726 0.380791 0.029 Uiso 1 1 calc R . . . .
C20 C 0.06151(14) 0.6722(2) 0.2057(3) 0.0336(7) Uani 1 1 d . . . . .
H20 H 0.048715 0.638624 0.135845 0.040 Uiso 1 1 calc R . . . .
C32 C 0.52146(11) 0.4525(2) 0.4704(3) 0.0291(6) Uani 1 1 d . . . . .
H32 H 0.536355 0.398030 0.425879 0.035 Uiso 1 1 calc R . . . .
C4 C 0.31254(12) 0.5152(2) 0.8117(2) 0.0266(6) Uani 1 1 d . . . . .
H4A H 0.300711 0.577194 0.850711 0.040 Uiso 1 1 calc GR . . . .
H4B H 0.352060 0.522271 0.781123 0.040 Uiso 1 1 calc GR . . . .
H4C H 0.311208 0.460599 0.869608 0.040 Uiso 1 1 calc GR . . . .

loop_
_atom_site_aniso_label
_atom_site_aniso_U_11
_atom_site_aniso_U_22
_atom_site_aniso_U_33
_atom_site_aniso_U_23
_atom_site_aniso_U_13
_atom_site_aniso_U_12
P1 0.0145(3) 0.0196(3) 0.0255(3) 0.0039(3) 0.0016(3) -0.0009(2)
Si1 0.0134(3) 0.0168(3) 0.0210(3) -0.0003(3) -0.0002(3) 0.0000(3)
Si2 0.0143(3) 0.0171(3) 0.0209(3) 0.0001(3) 0.0021(3) -0.0002(3)
O1 0.0134(8) 0.0278(10) 0.0250(9) 0.0032(8) 0.0005(7) -0.0034(7)
C36 0.0185(11) 0.0193(11) 0.0217(11) 0.0018(11) -0.0035(10) 0.0013(10)
C23 0.0221(12) 0.0216(13) 0.0279(13) 0.0001(11) 0.0001(10) -0.0007(11)
C11 0.0236(13) 0.0168(13) 0.0276(13) 0.0006(10) 0.0034(10) 0.0025(11)
C2 0.0161(12) 0.0216(13) 0.0229(12) 0.0016(10) -0.0004(9) -0.0011(10)
C24 0.0122(11) 0.0216(13) 0.0233(12) -0.0005(10) 0.0016(9) 0.0009(10)
C12 0.0166(11) 0.0201(12) 0.0220(13) -0.0007(9) -0.0019(8) 0.0003(10)
C37 0.0187(11) 0.0250(13) 0.0328(15) -0.0046(11) -0.0009(10) -0.0006(11)
C7 0.0181(12) 0.0214(13) 0.0272(13) 0.0034(10) 0.0011(10) 0.0021(11)
C17 0.0204(12) 0.0233(14) 0.0252(13) 0.0006(11) 0.0024(10) 0.0003(11)
C3 0.0205(13) 0.0366(17) 0.0339(15) 0.0150(13) -0.0002(11) -0.0031(13)
C6 0.0175(12) 0.0169(12) 0.0240(12) 0.0035(10) 0.0023(10) 0.0024(10)
C30 0.0157(11) 0.0166(11) 0.0255(14) 0.0018(9) -0.0003(8) -0.0012(10)
C21 0.0237(13) 0.0343(16) 0.0282(13) 0.0089(12) 0.0014(11) 0.0062(12)
C18 0.0149(11) 0.0197(12) 0.0240(12) 0.0026(10) 0.0024(9) 0.0012(10)
C25 0.0175(12) 0.0246(14) 0.0288(13) 0.0004(11) -0.0007(10) -0.0003(11)
C22 0.0228(13) 0.0223(13) 0.0370(15) 0.0060(12) 0.0036(11) 0.0031(11)
C16 0.0243(13) 0.0232(14) 0.0283(14) -0.0025(11) 0.0018(10) 0.0057(11)
C15 0.0242(13) 0.0201(13) 0.0326(15) -0.0027(12) -0.0053(11) 0.0016(10)
C13 0.0192(12) 0.0219(13) 0.0260(13) -0.0005(10) 0.0016(9) -0.0005(11)
C41 0.0258(14) 0.0270(14) 0.0254(13) 0.0037(11) 0.0016(10) -0.0043(12)
C1 0.0127(11) 0.0208(12) 0.0236(12) -0.0024(10) 0.0027(9) -0.0020(10)
C35 0.0213(13) 0.0234(13) 0.0280(14) -0.0013(11) -0.0021(10) -0.0001(11)
C27 0.0172(12) 0.0483(19) 0.0228(13) -0.0059(12) 0.0007(10) -0.0077(13)
C28 0.0226(13) 0.0434(18) 0.0258(14) 0.0062(12) -0.0033(11) -0.0022(13)
C33 0.0171(12) 0.0289(14) 0.0434(17) 0.0091(12) -0.0055(11) 0.0014(11)
C40 0.0327(15) 0.0314(16) 0.0307(15) 0.0098(13) -0.0076(12) -0.0122(13)
C38 0.0270(14) 0.0248(14) 0.0472(19) -0.0122(13) -0.0081(12) 0.0044(12)
C34 0.0227(13) 0.0332(16) 0.0294(13) 0.0031(12) -0.0069(11) -0.0019(12)
C26 0.0221(14) 0.0297(15) 0.0318(14) -0.0066(12) 0.0048(11) -0.0064(12)
C10 0.0372(16) 0.0171(13) 0.0253(13) -0.0025(10) 0.0009(11) 0.0016(12)
C14 0.0235(12) 0.0216(13) 0.0335(15) 0.0016(11) -0.0014(11) -0.0021(10)
C9 0.0339(15) 0.0215(13) 0.0290(14) 0.0035(11) 0.0115(11) 0.0113(12)
C19 0.0319(15) 0.0227(13) 0.0288(14) -0.0021(11) -0.0023(11) 0.0030(12)
C5 0.0455(18) 0.0217(14) 0.0285(14) 0.0005(11) -0.0015(12) 0.0021(13)
C29 0.0187(12) 0.0275(14) 0.0283(13) 0.0022(11) 0.0004(10) -0.0013(11)
C8 0.0195(13) 0.0232(14) 0.0371(15) 0.0092(11) 0.0082(11) 0.0079(11)
C39 0.0364(16) 0.0185(13) 0.0455(16) 0.0070(13) -0.0207(14) -0.0057(12)
C31 0.0179(12) 0.0214(13) 0.0337(15) -0.0041(10) -0.0034(10) -0.0022(11)
C20 0.0382(17) 0.0355(17) 0.0272(14) -0.0029(12) -0.0067(12) 0.0055(14)
C32 0.0211(12) 0.0210(13) 0.0452(16) -0.0034(13) -0.0003(12) 0.0030(11)
C4 0.0242(13) 0.0312(15) 0.0245(13) 0.0034(11) -0.0032(10) -0.0025(12)

loop_
_atom_type_symbol
_atom_type_description
_atom_type_scat_dispersion_real
_atom_type_scat_dispersion_imag
_atom_type_scat_source
C C 0.0033 0.0016 'International Tables Vol C Tables 4.2.6.8 and 6.1.1.4'
H H 0.0000 0.0000 'International Tables Vol C Tables 4.2.6.8 and 6.1.1.4'
O O 0.0106 0.0060 'International Tables Vol C Tables 4.2.6.8 and 6.1.1.4'
P P 0.1023 0.0942 'International Tables Vol C Tables 4.2.6.8 and 6.1.1.4'
Si Si 0.0817 0.0704 'International Tables Vol C Tables 4.2.6.8 and 6.1.1.4'

loop_
_geom_angle_atom_site_label_1
_geom_angle_atom_site_label_2
_geom_angle_atom_site_label_3
_geom_angle
_geom_angle_site_symmetry_1
_geom_angle_site_symmetry_3
_geom_angle_publ_flag
C1 P1 Si2 113.82(9) . . ?
O1 Si1 C36 109.33(11) . . ?
O1 Si1 C24 110.23(10) . . ?
O1 Si1 C30 103.00(10) . . ?
C36 Si1 C30 107.19(11) . . ?
C24 Si1 C36 113.42(12) . . ?
C24 Si1 C30 113.10(11) . . ?
C12 Si2 P1 112.45(8) . . ?
C12 Si2 C18 107.99(11) . . ?
C6 Si2 P1 113.13(9) . . ?
C6 Si2 C12 113.90(11) . . ?
C6 Si2 C18 106.57(11) . . ?
C18 Si2 P1 101.76(9) . . ?
C1 O1 Si1 133.48(17) . . ?
C37 C36 Si1 122.5(2) . . ?
C37 C36 C41 118.2(2) . . ?
C41 C36 Si1 119.2(2) . . ?
C18 C23 H23 119.4 . . ?
C22 C23 H23 119.4 . . ?
C22 C23 C18 121.2(3) . . ?
C6 C11 H11 119.0 . . ?
C10 C11 H11 119.0 . . ?
C10 C11 C6 121.9(3) . . ?
C3 C2 C5 109.8(2) . . ?
C3 C2 C4 107.0(2) . . ?
C1 C2 C3 114.2(2) . . ?
C1 C2 C5 108.2(2) . . ?
C1 C2 C4 108.5(2) . . ?
C5 C2 C4 109.1(2) . . ?
C25 C24 Si1 121.2(2) . . ?
C29 C24 Si1 121.4(2) . . ?
C29 C24 C25 117.4(2) . . ?
C17 C12 Si2 118.93(19) . . ?
C13 C12 Si2 122.74(19) . . ?
C13 C12 C17 118.2(2) . . ?
C36 C37 H37 119.6 . . ?
C36 C37 C38 120.8(3) . . ?
C38 C37 H37 119.6 . . ?
C6 C7 H7 119.8 . . ?
C8 C7 H7 119.8 . . ?
C8 C7 C6 120.3(3) . . ?
C12 C17 H17 119.5 . . ?
C16 C17 C12 120.9(2) . . ?
C16 C17 H17 119.5 . . ?
C2 C3 H3A 109.5 . . ?
C2 C3 H3B 109.5 . . ?
C2 C3 H3C 109.5 . . ?
H3A C3 H3B 109.5 . . ?
H3A C3 H3C 109.5 . . ?
H3B C3 H3C 109.5 . . ?
C11 C6 Si2 121.96(19) . . ?
C11 C6 C7 117.8(2) . . ?
C7 C6 Si2 120.1(2) . . ?
C35 C30 Si1 117.94(19) . . ?
C31 C30 Si1 124.30(19) . . ?
C31 C30 C35 117.8(2) . . ?
C22 C21 H21 120.1 . . ?
C20 C21 H21 120.1 . . ?
C20 C21 C22 119.8(3) . . ?
C23 C18 Si2 119.2(2) . . ?
C19 C18 Si2 123.2(2) . . ?
C19 C18 C23 117.5(2) . . ?
C24 C25 H25 119.4 . . ?
C26 C25 C24 121.1(3) . . ?
C26 C25 H25 119.4 . . ?
C23 C22 H22 120.0 . . ?
C21 C22 C23 120.0(3) . . ?
C21 C22 H22 120.0 . . ?
C17 C16 H16 120.1 . . ?
C15 C16 C17 119.8(2) . . ?
C15 C16 H16 120.1 . . ?
C16 C15 H15 119.8 . . ?
C14 C15 C16 120.3(3) . . ?
C14 C15 H15 119.8 . . ?
C12 C13 H13 119.6 . . ?
C12 C13 C14 120.9(2) . . ?
C14 C13 H13 119.6 . . ?
C36 C41 H41 119.5 . . ?
C40 C41 C36 121.0(3) . . ?
C40 C41 H41 119.5 . . ?
O1 C1 P1 114.02(19) . . ?
O1 C1 C2 108.1(2) . . ?
C2 C1 P1 137.92(19) . . ?
C30 C35 H35 119.5 . . ?
C34 C35 C30 121.1(3) . . ?
C34 C35 H35 119.5 . . ?
C28 C27 H27 120.1 . . ?
C28 C27 C26 119.9(3) . . ?
C26 C27 H27 120.1 . . ?
C27 C28 H28 120.0 . . ?
C27 C28 C29 120.1(3) . . ?
C29 C28 H28 120.0 . . ?
C34 C33 H33 120.0 . . ?
C34 C33 C32 120.0(3) . . ?
C32 C33 H33 120.0 . . ?
C41 C40 H40 120.1 . . ?
C39 C40 C41 119.8(3) . . ?
C39 C40 H40 120.1 . . ?
C37 C38 H38 120.0 . . ?
C39 C38 C37 120.0(3) . . ?
C39 C38 H38 120.0 . . ?
C35 C34 H34 119.9 . . ?
C33 C34 C35 120.2(3) . . ?
C33 C34 H34 119.9 . . ?
C25 C26 C27 120.1(3) . . ?
C25 C26 H26 119.9 . . ?
C27 C26 H26 119.9 . . ?
C11 C10 H10 120.5 . . ?
C11 C10 C9 119.1(3) . . ?
C9 C10 H10 120.5 . . ?
C15 C14 C13 119.8(3) . . ?
C15 C14 H14 120.1 . . ?
C13 C14 H14 120.1 . . ?
C10 C9 H9 119.8 . . ?
C8 C9 C10 120.3(3) . . ?
C8 C9 H9 119.8 . . ?
C18 C19 H19 119.5 . . ?
C20 C19 C18 121.0(3) . . ?
C20 C19 H19 119.5 . . ?
C2 C5 H5A 109.5 . . ?
C2 C5 H5B 109.5 . . ?
C2 C5 H5C 109.5 . . ?
H5A C5 H5B 109.5 . . ?
H5A C5 H5C 109.5 . . ?
H5B C5 H5C 109.5 . . ?
C24 C29 H29 119.3 . . ?
C28 C29 C24 121.3(3) . . ?
C28 C29 H29 119.3 . . ?
C7 C8 H8 119.7 . . ?
C9 C8 C7 120.6(3) . . ?
C9 C8 H8 119.7 . . ?
C40 C39 C38 120.3(3) . . ?
C40 C39 H39 119.9 . . ?
C38 C39 H39 119.9 . . ?
C30 C31 H31 119.4 . . ?
C30 C31 C32 121.2(3) . . ?
C32 C31 H31 119.4 . . ?
C21 C20 C19 120.4(3) . . ?
C21 C20 H20 119.8 . . ?
C19 C20 H20 119.8 . . ?
C33 C32 C31 119.7(3) . . ?
C33 C32 H32 120.1 . . ?
C31 C32 H32 120.1 . . ?
C2 C4 H4A 109.5 . . ?
C2 C4 H4B 109.5 . . ?
C2 C4 H4C 109.5 . . ?
H4A C4 H4B 109.5 . . ?
H4A C4 H4C 109.5 . . ?
H4B C4 H4C 109.5 . . ?

loop_
_geom_bond_atom_site_label_1
_geom_bond_atom_site_label_2
_geom_bond_distance
_geom_bond_site_symmetry_2
_geom_bond_publ_flag
P1 Si2 2.2696(9) . ?
P1 C1 1.718(3) . ?
Si1 O1 1.6688(19) . ?
Si1 C36 1.867(3) . ?
Si1 C24 1.865(3) . ?
Si1 C30 1.871(3) . ?
Si2 C12 1.884(3) . ?
Si2 C6 1.882(3) . ?
Si2 C18 1.887(3) . ?
O1 C1 1.372(3) . ?
C36 C37 1.391(4) . ?
C36 C41 1.402(4) . ?
C23 H23 0.9500 . ?
C23 C18 1.403(4) . ?
C23 C22 1.392(4) . ?
C11 H11 0.9500 . ?
C11 C6 1.394(4) . ?
C11 C10 1.389(4) . ?
C2 C3 1.529(4) . ?
C2 C1 1.528(4) . ?
C2 C5 1.540(4) . ?
C2 C4 1.541(4) . ?
C24 C25 1.410(4) . ?
C24 C29 1.399(4) . ?
C12 C17 1.401(4) . ?
C12 C13 1.394(4) . ?
C37 H37 0.9500 . ?
C37 C38 1.393(4) . ?
C7 H7 0.9500 . ?
C7 C6 1.409(4) . ?
C7 C8 1.394(4) . ?
C17 H17 0.9500 . ?
C17 C16 1.392(4) . ?
C3 H3A 0.9800 . ?
C3 H3B 0.9800 . ?
C3 H3C 0.9800 . ?
C30 C35 1.401(4) . ?
C30 C31 1.393(4) . ?
C21 H21 0.9500 . ?
C21 C22 1.379(4) . ?
C21 C20 1.378(5) . ?
C18 C19 1.394(4) . ?
C25 H25 0.9500 . ?
C25 C26 1.385(4) . ?
C22 H22 0.9500 . ?
C16 H16 0.9500 . ?
C16 C15 1.388(4) . ?
C15 H15 0.9500 . ?
C15 C14 1.379(4) . ?
C13 H13 0.9500 . ?
C13 C14 1.399(4) . ?
C41 H41 0.9500 . ?
C41 C40 1.389(4) . ?
C35 H35 0.9500 . ?
C35 C34 1.395(4) . ?
C27 H27 0.9500 . ?
C27 C28 1.385(5) . ?
C27 C26 1.385(4) . ?
C28 H28 0.9500 . ?
C28 C29 1.388(4) . ?
C33 H33 0.9500 . ?
C33 C34 1.380(4) . ?
C33 C32 1.384(4) . ?
C40 H40 0.9500 . ?
C40 C39 1.379(5) . ?
C38 H38 0.9500 . ?
C38 C39 1.382(5) . ?
C34 H34 0.9500 . ?
C26 H26 0.9500 . ?
C10 H10 0.9500 . ?
C10 C9 1.394(4) . ?
C14 H14 0.9500 . ?
C9 H9 0.9500 . ?
C9 C8 1.374(4) . ?
C19 H19 0.9500 . ?
C19 C20 1.392(4) . ?
C5 H5A 0.9800 . ?
C5 H5B 0.9800 . ?
C5 H5C 0.9800 . ?
C29 H29 0.9500 . ?
C8 H8 0.9500 . ?
C39 H39 0.9500 . ?
C31 H31 0.9500 . ?
C31 C32 1.403(4) . ?
C20 H20 0.9500 . ?
C32 H32 0.9500 . ?
C4 H4A 0.9800 . ?
C4 H4B 0.9800 . ?
C4 H4C 0.9800 . ?
